data_7123384
loop_
_publ_author_name
'Kong, Richard Y.'
'Crimmin, Mark Richard'

_publ_section_title
;
 Reversible Insertion of CO into an Aluminium--Carbon Bond
;
_journal_name_full 'Chemical Communications'
_journal_paper_doi 10.1039/C9CC02818H
_journal_year 2019
_chemical_formula_moiety 'C35 H49 Al N2'
_chemical_formula_sum 'C35 H49 Al N2'
_chemical_formula_weight 524.74
_space_group_crystal_system monoclinic
_space_group_IT_number 13
_space_group_name_Hall '-P 2yac'
_space_group_name_H-M_alt 'P 1 2/n 1'
_symmetry_space_group_name_Hall '-P 2yac'
_symmetry_space_group_name_H-M 'P 1 2/n 1'
_atom_sites_solution_hydrogens geom
_atom_sites_solution_primary direct
_audit_creation_date 2019-03-12
_audit_creation_method
;
Olex2 1.2
(compiled 2018.05.29 svn.r3508 for OlexSys, GUI svn.r5506)
;
_audit_update_record
;
2019-03-25 deposited with the CCDC.    2019-05-02 downloaded from the CCDC.
;
_cell_angle_alpha 90
_cell_angle_beta 105.015(11)
_cell_angle_gamma 90
_cell_formula_units_Z 2
_cell_length_a 12.7484(13)
_cell_length_b 9.4906(9)
_cell_length_c 13.5651(15)
_cell_measurement_reflns_used 1471
_cell_measurement_temperature 173.00(10)
_cell_measurement_theta_max 27.3530
_cell_measurement_theta_min 2.9460
_cell_volume 1585.2(3)
_computing_cell_refinement 'CrysAlisPro 1.171.39.46 (Rigaku OD, 2018)'
_computing_data_collection 'CrysAlisPro 1.171.39.46 (Rigaku OD, 2018)'
_computing_data_reduction 'CrysAlisPro 1.171.39.46 (Rigaku OD, 2018)'
_computing_molecular_graphics 'Olex2 (Dolomanov et al., 2009)'
_computing_publication_material 'Olex2 (Dolomanov et al., 2009)'
_computing_structure_refinement 'ShelXL (Sheldrick, 2015)'
_computing_structure_solution 'ShelXS (Sheldrick, 2008)'
_diffrn_ambient_environment N~2~
_diffrn_ambient_temperature 173.00(10)
_diffrn_detector 'CCD plate'
_diffrn_detector_area_resol_mean 16.0382
_diffrn_detector_type Eos
_diffrn_measured_fraction_theta_full 0.990
_diffrn_measured_fraction_theta_max 0.811
_diffrn_measurement_details
;
List of Runs (angles in degrees, time in seconds):

  # Type    Start    End  Width  t~exp~   \w     \q     \k     \f   Frames
#--------------------------------------------------------------------------
  1  \w     -3.00  84.00   1.00    1.12    --   14.74  37.00  30.00   87
  2  \w    -53.00  32.00   1.00    1.12    --   14.74 -37.00-150.00   85
;
_diffrn_measurement_device 'four-circle diffractometer'
_diffrn_measurement_device_type 'Xcalibur, Eos'
_diffrn_measurement_method '\w scans'
_diffrn_orient_matrix_type 'CrysAlisPro convention (1999,Acta A55,543-557)'
_diffrn_orient_matrix_UB_11 0.0314308000
_diffrn_orient_matrix_UB_12 0.0621224000
_diffrn_orient_matrix_UB_13 0.0018043000
_diffrn_orient_matrix_UB_21 0.0415838000
_diffrn_orient_matrix_UB_22 -0.0297423000
_diffrn_orient_matrix_UB_23 0.0395971000
_diffrn_orient_matrix_UB_31 0.0244944000
_diffrn_orient_matrix_UB_32 -0.0291603000
_diffrn_orient_matrix_UB_33 -0.0367930000
_diffrn_radiation_monochromator graphite
_diffrn_radiation_probe x-ray
_diffrn_radiation_type MoK\a
_diffrn_radiation_wavelength 0.71073
_diffrn_reflns_av_R_equivalents 0.0259
_diffrn_reflns_av_unetI/netI 0.0532
_diffrn_reflns_Laue_measured_fraction_full 0.990
_diffrn_reflns_Laue_measured_fraction_max 0.811
_diffrn_reflns_limit_h_max 10
_diffrn_reflns_limit_h_min -16
_diffrn_reflns_limit_k_max 8
_diffrn_reflns_limit_k_min -12
_diffrn_reflns_limit_l_max 18
_diffrn_reflns_limit_l_min -17
_diffrn_reflns_number 5594
_diffrn_reflns_point_group_measured_fraction_full 0.990
_diffrn_reflns_point_group_measured_fraction_max 0.811
_diffrn_reflns_theta_full 25.242
_diffrn_reflns_theta_max 28.288
_diffrn_reflns_theta_min 2.710
_diffrn_source 'fine-focus sealed X-ray tube'
_diffrn_source_type 'Enhance (Mo) X-ray Source'
_exptl_absorpt_coefficient_mu 0.088
_exptl_absorpt_correction_T_max 0.986
_exptl_absorpt_correction_T_min 0.919
_exptl_absorpt_correction_type analytical
_exptl_absorpt_process_details
;
CrysAlisPro 1.171.39.46 (Rigaku Oxford Diffraction, 2018)
Analytical numeric absorption correction using a multifaceted crystal
            model based on expressions derived by R.C. Clark & J.S. Reid.
(Clark, R. C. & Reid, J. S. (1995). Acta Cryst. A51, 887-897)
Empirical absorption correction using spherical harmonics,
 implemented in SCALE3 ABSPACK scaling algorithm.
;
_exptl_crystal_colour yellow
_exptl_crystal_colour_primary yellow
_exptl_crystal_density_diffrn 1.099
_exptl_crystal_description plate
_exptl_crystal_F_000 572
_exptl_crystal_size_max 1.42
_exptl_crystal_size_mid 0.662
_exptl_crystal_size_min 0.212
_refine_diff_density_max 0.259
_refine_diff_density_min -0.298
_refine_diff_density_rms 0.055
_refine_ls_extinction_method none
_refine_ls_goodness_of_fit_ref 1.032
_refine_ls_hydrogen_treatment constr
_refine_ls_matrix_type full
_refine_ls_number_parameters 216
_refine_ls_number_reflns 3191
_refine_ls_number_restraints 92
_refine_ls_restrained_S_all 1.025
_refine_ls_R_factor_all 0.0733
_refine_ls_R_factor_gt 0.0512
_refine_ls_shift/su_max 0.000
_refine_ls_shift/su_mean 0.000
_refine_ls_structure_factor_coef Fsqd
_refine_ls_weighting_details 'w=1/[\s^2^(Fo^2^)+(0.0663P)^2^+0.2408P] where P=(Fo^2^+2Fc^2^)/3'
_refine_ls_weighting_scheme calc
_refine_ls_wR_factor_gt 0.1247
_refine_ls_wR_factor_ref 0.1392
_reflns_Friedel_coverage 0.000
_reflns_number_gt 2414
_reflns_number_total 3191
_reflns_threshold_expression 'I > 2\s(I)'
_cod_data_source_file c9cc02818h2.cif
_cod_data_source_block mrc18105
_cod_database_code 7123384
_shelx_shelxl_version_number 2016/6
_chemical_oxdiff_formula 'C35 H49 N2 Al'
_chemical_oxdiff_usercomment RK179
_shelx_space_group_comment
;
The symmetry employed for this shelxl refinement is uniquely defined
by the following loop, which should always be used as a source of
symmetry information in preference to the above space-group names.
They are only intended as comments.
;
_shelx_estimated_absorpt_t_max 0.981
_shelx_estimated_absorpt_t_min 0.885
_reflns_odcompleteness_completeness 99.00
_reflns_odcompleteness_iscentric 1
_reflns_odcompleteness_theta 24.97
_olex2_refinement_description
;
1. Fixed Uiso
 At 1.2 times of:
  All C(H) groups, All C(H,H) groups
 At 1.5 times of:
  All C(H,H,H) groups
2. Restrained distances
 C2-C3
 1.35 with sigma of 0.1
 C5-C6
 1.5 with sigma of 0.1
3. Uiso/Uaniso restraints and constraints
C1 \\sim C6 \\sim C2 \\sim C4 \\sim C3 \\sim C5: within 3A with sigma of 0.01
and sigma for terminal atoms of 0.01
4. Others
 Sof(H16A)=Sof(C17)=Sof(H17A)=Sof(H17B)=Sof(H17C)=Sof(C18)=Sof(H18A)=Sof(H18B)=
 Sof(H18C)=1-FVAR(1)
 Sof(H16)=Sof(C117)=Sof(H11A)=Sof(H11B)=Sof(H11C)=Sof(C118)=Sof(H11D)=
 Sof(H11E)=Sof(H11F)=FVAR(1)
 Fixed Sof: C1(0.5) H1(0.5) C6(0.5) H6A(0.5) H6B(0.5) C2(0.5) H2(0.5) C4(0.5)
 H4(0.5) C3(0.5) H3(0.5) C5(0.5) H5A(0.5) H5B(0.5)
5.a Ternary CH refined with riding coordinates:
 C1(H1), C19(H19), C16(H16), C16(H16A), C4(H4)
5.b Secondary CH2 refined with riding coordinates:
 C6(H6A,H6B), C5(H5A,H5B)
5.c Aromatic/amide H refined with riding coordinates:
 C9(H9), C14(H14), C13(H13), C12(H12), C2(H2), C3(H3)
5.d Idealised Me refined as rotating group:
 C20(H20A,H20B,H20C), C7(H7A,H7B,H7C), C21(H21A,H21B,H21C), C117(H11A,H11B,
 H11C), C118(H11D,H11E,H11F), C17(H17A,H17B,H17C), C18(H18A,H18B,H18C)
;
_olex2_submission_special_instructions 'No special instructions were received'
_oxdiff_exptl_absorpt_empirical_details
;
Empirical correction (ABSPACK) includes:
- Absorption correction using spherical harmonics
- Frame scaling
;
_oxdiff_exptl_absorpt_empirical_full_max 1.287
_oxdiff_exptl_absorpt_empirical_full_min 0.786

loop_
_space_group_symop_operation_xyz
'x, y, z'
'-x+1/2, y, -z+1/2'
'-x, -y, -z'
'x-1/2, -y, z-1/2'

loop_
_atom_site_label
_atom_site_type_symbol
_atom_site_fract_x
_atom_site_fract_y
_atom_site_fract_z
_atom_site_U_iso_or_equiv
_atom_site_adp_type
_atom_site_occupancy
_atom_site_site_symmetry_order
_atom_site_calc_flag
_atom_site_refinement_flags_posn
_atom_site_refinement_flags_adp
_atom_site_refinement_flags_occupancy
_atom_site_disorder_assembly
_atom_site_disorder_group
Al1 Al 0.750000 0.22314(8) 0.750000 0.0229(2) Uani 1 2 d S T P . .
N1 N 0.79233(11) 0.35782(15) 0.66305(10) 0.0220(3) Uani 1 1 d . . . . .
C1 C 0.8454(16) 0.052(2) 0.8070(18) 0.034(2) Uani 0.5 1 d . U . A -1
H1 H 0.916339 0.070503 0.854218 0.041 Uiso 0.5 1 calc R . . A -1
C10 C 0.82908(14) 0.30155(18) 0.57768(13) 0.0258(4) Uani 1 1 d . . . . .
C9 C 0.750000 0.5612(3) 0.750000 0.0302(6) Uani 1 2 d S T P . .
H9 H 0.749997 0.659201 0.749998 0.036 Uiso 1 2 calc RS T P . .
C11 C 0.75088(15) 0.2689(2) 0.48697(14) 0.0316(4) Uani 1 1 d . . . . .
C8 C 0.79047(14) 0.49774(19) 0.67499(13) 0.0258(4) Uani 1 1 d . . . . .
C15 C 0.93994(15) 0.2743(2) 0.58915(14) 0.0292(4) Uani 1 1 d . . . . .
C19 C 1.02784(15) 0.3186(2) 0.68294(15) 0.0353(5) Uani 1 1 d . . . . .
H19 H 0.992454 0.366218 0.729801 0.042 Uiso 1 1 calc R . . . .
C14 C 0.96984(17) 0.2089(2) 0.50853(16) 0.0402(5) Uani 1 1 d . . . . .
H14 H 1.042608 0.187985 0.515086 0.048 Uiso 1 1 calc R . . . .
C16 C 0.63081(16) 0.3029(2) 0.47264(16) 0.0395(5) Uani 1 1 d . . . . .
H16 H 0.620384 0.318669 0.540862 0.047 Uiso 0.247(19) 1 calc R . . B 1
H16A H 0.609742 0.287028 0.536287 0.047 Uiso 0.753(19) 1 calc R . . B 2
C20 C 1.09248(16) 0.1943(3) 0.73983(18) 0.0510(6) Uani 1 1 d . . . . .
H20A H 1.044014 0.130258 0.760647 0.076 Uiso 1 1 calc GR . . . .
H20B H 1.145405 0.228249 0.798949 0.076 Uiso 1 1 calc GR . . . .
H20C H 1.128625 0.146421 0.695636 0.076 Uiso 1 1 calc GR . . . .
C6 C 0.8446(12) -0.0267(13) 0.7058(12) 0.0372(19) Uani 0.5 1 d D U . A -1
H6A H 0.869114 -0.123016 0.720460 0.045 Uiso 0.5 1 calc R . . A -1
H6B H 0.893400 0.019892 0.671997 0.045 Uiso 0.5 1 calc R . . A -1
C13 C 0.89436(19) 0.1745(2) 0.41974(16) 0.0468(6) Uani 1 1 d . . . . .
H13 H 0.916027 0.130062 0.367154 0.056 Uiso 1 1 calc R . . . .
C12 C 0.78650(18) 0.2059(2) 0.40864(16) 0.0433(5) Uani 1 1 d . . . . .
H12 H 0.736227 0.184555 0.347461 0.052 Uiso 1 1 calc R . . . .
C7 C 0.83407(19) 0.5942(2) 0.60722(17) 0.0455(6) Uani 1 1 d . . . . .
H7A H 0.910689 0.607056 0.635393 0.068 Uiso 1 1 calc GR . . . .
H7B H 0.798091 0.683770 0.602599 0.068 Uiso 1 1 calc GR . . . .
H7C H 0.821279 0.553500 0.540379 0.068 Uiso 1 1 calc GR . . . .
C21 C 1.10556(18) 0.4235(3) 0.65363(17) 0.0494(6) Uani 1 1 d . . . . .
H21A H 1.148227 0.375939 0.614999 0.074 Uiso 1 1 calc GR . . . .
H21B H 1.152696 0.462689 0.714349 0.074 Uiso 1 1 calc GR . . . .
H21C H 1.064599 0.497651 0.613134 0.074 Uiso 1 1 calc GR . . . .
C117 C 0.5598(11) 0.2199(19) 0.3876(13) 0.051(4) Uiso 0.247(19) 1 d . . . B 2
H11A H 0.567319 0.255120 0.323440 0.077 Uiso 0.247(19) 1 calc GR . . B 2
H11B H 0.485491 0.228609 0.390089 0.077 Uiso 0.247(19) 1 calc GR . . B 2
H11C H 0.580863 0.122520 0.394545 0.077 Uiso 0.247(19) 1 calc GR . . B 2
C118 C 0.6117(16) 0.4714(18) 0.4369(14) 0.042(4) Uiso 0.247(19) 1 d . . . B 2
H11D H 0.646305 0.531248 0.492937 0.063 Uiso 0.247(19) 1 calc GR . . B 2
H11E H 0.535275 0.491470 0.416670 0.063 Uiso 0.247(19) 1 calc GR . . B 2
H11F H 0.642462 0.488445 0.380437 0.063 Uiso 0.247(19) 1 calc GR . . B 2
C17 C 0.5547(3) 0.1804(7) 0.4246(7) 0.0651(17) Uani 0.753(19) 1 d . . . B 1
H17A H 0.557094 0.167512 0.355064 0.098 Uiso 0.753(19) 1 calc GR . . B 1
H17B H 0.481749 0.202102 0.426679 0.098 Uiso 0.753(19) 1 calc GR . . B 1
H17C H 0.578003 0.095415 0.462385 0.098 Uiso 0.753(19) 1 calc GR . . B 1
C18 C 0.5970(5) 0.4320(9) 0.4144(8) 0.078(2) Uani 0.753(19) 1 d . . . B 1
H18A H 0.636987 0.510460 0.450155 0.116 Uiso 0.753(19) 1 calc GR . . B 1
H18B H 0.520719 0.446905 0.406347 0.116 Uiso 0.753(19) 1 calc GR . . B 1
H18C H 0.610943 0.423530 0.348432 0.116 Uiso 0.753(19) 1 calc GR . . B 1
C2 C 0.7626(12) -0.0017(13) 0.8497(10) 0.0393(18) Uani 0.5 1 d D U . A -1
H2 H 0.778117 -0.036485 0.915992 0.047 Uiso 0.5 1 calc R . . A -1
C4 C 0.6521(16) 0.069(2) 0.6911(18) 0.033(2) Uani 0.5 1 d . U . A -1
H4 H 0.578794 0.093382 0.651134 0.039 Uiso 0.5 1 calc R . . A -1
C3 C 0.6630(13) 0.0008(13) 0.7907(13) 0.0396(19) Uani 0.5 1 d D U . A -1
H3 H 0.604301 -0.037224 0.810345 0.047 Uiso 0.5 1 calc R . . A -1
C5 C 0.7267(11) -0.0256(14) 0.6351(10) 0.0384(18) Uani 0.5 1 d D U . A -1
H5A H 0.698633 -0.120972 0.624378 0.046 Uiso 0.5 1 calc R . . A -1
H5B H 0.726087 0.014849 0.569275 0.046 Uiso 0.5 1 calc R . . A -1

loop_
_atom_site_aniso_label
_atom_site_aniso_U_11
_atom_site_aniso_U_22
_atom_site_aniso_U_33
_atom_site_aniso_U_23
_atom_site_aniso_U_13
_atom_site_aniso_U_12
Al1 0.0210(4) 0.0171(4) 0.0312(4) 0.000 0.0080(3) 0.000
N1 0.0219(7) 0.0221(8) 0.0224(7) -0.0038(6) 0.0067(6) -0.0009(6)
C1 0.028(3) 0.015(4) 0.056(3) 0.003(3) 0.004(3) 0.010(3)
C10 0.0316(9) 0.0240(9) 0.0242(9) -0.0043(7) 0.0116(8) -0.0013(8)
C9 0.0431(16) 0.0161(12) 0.0353(15) 0.000 0.0174(12) 0.000
C11 0.0346(10) 0.0315(10) 0.0281(10) -0.0047(8) 0.0074(8) -0.0039(9)
C8 0.0311(9) 0.0220(9) 0.0261(9) 0.0024(7) 0.0105(8) -0.0001(8)
C15 0.0304(9) 0.0309(10) 0.0289(10) -0.0025(8) 0.0122(8) 0.0006(8)
C19 0.0265(9) 0.0503(13) 0.0312(10) -0.0042(9) 0.0111(8) -0.0014(9)
C14 0.0392(11) 0.0459(13) 0.0409(12) -0.0067(10) 0.0204(9) 0.0052(10)
C16 0.0315(10) 0.0538(14) 0.0315(11) -0.0024(10) 0.0048(8) -0.0068(10)
C20 0.0293(11) 0.0654(16) 0.0555(14) 0.0120(12) 0.0060(10) 0.0014(11)
C6 0.036(3) 0.018(4) 0.059(3) 0.000(3) 0.014(2) 0.007(3)
C13 0.0600(14) 0.0497(14) 0.0370(12) -0.0174(10) 0.0240(11) 0.0009(12)
C12 0.0520(13) 0.0475(13) 0.0300(11) -0.0129(10) 0.0098(10) -0.0071(11)
C7 0.0700(16) 0.0306(11) 0.0474(13) 0.0047(10) 0.0358(12) -0.0009(11)
C21 0.0411(12) 0.0618(15) 0.0447(13) -0.0029(11) 0.0102(10) -0.0131(12)
C17 0.040(2) 0.075(3) 0.066(4) 0.000(3) -0.0119(19) -0.020(2)
C18 0.051(3) 0.062(4) 0.115(5) 0.028(4) 0.012(3) 0.012(3)
C2 0.047(3) 0.021(4) 0.053(4) 0.003(3) 0.019(3) 0.007(3)
C4 0.030(3) 0.018(4) 0.052(3) 0.001(3) 0.013(3) 0.009(3)
C3 0.039(3) 0.020(4) 0.065(3) -0.003(3) 0.024(3) 0.001(3)
C5 0.037(3) 0.021(4) 0.058(4) -0.006(3) 0.013(3) -0.004(3)

loop_
_atom_type_symbol
_atom_type_description
_atom_type_scat_dispersion_real
_atom_type_scat_dispersion_imag
_atom_type_scat_source
C C 0.0033 0.0016 'International Tables Vol C Tables 4.2.6.8 and 6.1.1.4'
H H 0.0000 0.0000 'International Tables Vol C Tables 4.2.6.8 and 6.1.1.4'
Al Al 0.0645 0.0514 'International Tables Vol C Tables 4.2.6.8 and 6.1.1.4'
N N 0.0061 0.0033 'International Tables Vol C Tables 4.2.6.8 and 6.1.1.4'

loop_
_exptl_crystal_face_index_h
_exptl_crystal_face_index_k
_exptl_crystal_face_index_l
_exptl_crystal_face_perp_dist
13 0 -17 0.3117
-13 0 17 0.3117
3 -13 -6 0.5650
-3 13 6 0.5650
-9 0 -14 0.1550
-12 1 -10 0.1673
13 -2 9 0.0410
4 2 17 0.0623

loop_
_geom_angle_atom_site_label_1
_geom_angle_atom_site_label_2
_geom_angle_atom_site_label_3
_geom_angle
_geom_angle_site_symmetry_1
_geom_angle_site_symmetry_3
N1 Al1 N1 95.96(9) . 2_656
N1 Al1 C1 121.8(7) . .
N1 Al1 C1 122.1(7) 2_656 .
N1 Al1 C2 156.0(3) . .
N1 Al1 C2 103.0(3) 2_656 .
N1 Al1 C4 120.1(7) . .
N1 Al1 C4 120.1(7) 2_656 .
N1 Al1 C3 102.4(4) 2_656 .
N1 Al1 C3 155.5(4) . .
C1 Al1 C2 34.5(7) . .
C1 Al1 C3 60.3(7) . .
C2 Al1 C3 30.3(5) . .
C4 Al1 C1 79.22(16) . .
C4 Al1 C2 61.8(7) . .
C4 Al1 C3 35.8(8) . .
C10 N1 Al1 116.47(11) . .
C8 N1 Al1 124.93(11) . .
C8 N1 C10 118.61(14) . .
C6 C1 Al1 100.2(11) . .
C2 C1 Al1 90.3(11) . .
C2 C1 C6 110.7(15) . .
C11 C10 N1 118.42(15) . .
C11 C10 C15 121.48(16) . .
C15 C10 N1 120.02(15) . .
C8 C9 C8 128.7(2) 2_656 .
C10 C11 C16 121.74(17) . .
C12 C11 C10 117.75(18) . .
C12 C11 C16 120.50(17) . .
N1 C8 C9 122.64(17) . .
N1 C8 C7 120.63(16) . .
C9 C8 C7 116.72(17) . .
C10 C15 C19 122.95(16) . .
C14 C15 C10 117.82(17) . .
C14 C15 C19 119.17(17) . .
C15 C19 C20 113.17(18) . .
C15 C19 C21 110.44(16) . .
C21 C19 C20 109.44(17) . .
C13 C14 C15 121.50(19) . .
C11 C16 C118 107.8(7) . .
C11 C16 C17 113.2(2) . .
C117 C16 C11 112.0(6) . .
C117 C16 C118 105.5(9) . .
C18 C16 C11 113.1(3) . .
C18 C16 C17 109.7(3) . .
C1 C6 C5 108.9(12) . .
C14 C13 C12 119.87(19) . .
C13 C12 C11 121.53(19) . .
C1 C2 Al1 55.1(9) . .
C3 C2 Al1 74.9(7) . .
C3 C2 C1 116.6(13) . .
C3 C4 Al1 93.1(11) . .
C3 C4 C5 105.1(13) . .
C5 C4 Al1 102.4(11) . .
C2 C3 Al1 74.7(7) . .
C2 C3 C4 114.4(15) . .
C4 C3 Al1 51.1(8) . .
C6 C5 C4 107.6(10) . .

loop_
_geom_bond_atom_site_label_1
_geom_bond_atom_site_label_2
_geom_bond_distance
_geom_bond_site_symmetry_2
Al1 N1 1.9095(15) .
Al1 N1 1.9095(15) 2_656
Al1 C1 2.059(18) .
Al1 C2 2.509(11) .
Al1 C4 1.96(2) .
Al1 C3 2.511(13) .
N1 C10 1.458(2) .
N1 C8 1.339(2) .
C1 C6 1.56(3) .
C1 C2 1.42(3) .
C10 C11 1.403(2) .
C10 C15 1.405(2) .
C9 C8 1.392(2) .
C9 C8 1.392(2) 2_656
C11 C16 1.527(3) .
C11 C12 1.394(3) .
C8 C7 1.502(3) .
C15 C19 1.521(3) .
C15 C14 1.394(3) .
C19 C20 1.528(3) .
C19 C21 1.528(3) .
C14 C13 1.372(3) .
C16 C117 1.493(14) .
C16 C118 1.671(18) .
C16 C17 1.546(5) .
C16 C18 1.462(6) .
C6 C5 1.560(19) .
C13 C12 1.377(3) .
C2 C3 1.31(2) .
C4 C3 1.47(3) .
C4 C5 1.63(3) .

loop_
_exptl_oxdiff_crystal_face_indexfrac_h
_exptl_oxdiff_crystal_face_indexfrac_k
_exptl_oxdiff_crystal_face_indexfrac_l
_exptl_oxdiff_crystal_face_x
_exptl_oxdiff_crystal_face_y
_exptl_oxdiff_crystal_face_z
12.9886 0.0048 -16.9948 0.3779 -0.1330 0.9433
-12.9886 -0.0048 16.9948 -0.3779 0.1330 -0.9433
3.0078 -12.9973 -5.9936 -0.7237 0.2743 0.6732
-3.0078 12.9973 5.9936 0.7237 -0.2743 -0.6732
-9.0107 0.0135 -13.9834 -0.3076 -0.9288 0.2934
-12.0089 1.0124 -9.9849 -0.3326 -0.9249 0.0437
13.0092 -2.0122 8.9853 0.3001 0.9566 0.0467
4.0107 1.9869 16.9836 0.2801 0.7802 -0.5846
